data_1553673
loop_
_publ_author_name
'Peng, Zhixing'
'Huang, Kai'
'Tao, Yuhan'
'Li, Xihui'
'Zhang, Lianpeng'
'Lu, Ping'
'Wang, Yanguang'

_publ_section_title
;
 Turning on the solid emission from non-emissive 2-aryl-3-cyanobenzofurans
 by tethering tetraphenylethene for green electroluminescence
;
_journal_issue 9
_journal_name_full 'Materials Chemistry Frontiers'
_journal_page_first 1858
_journal_paper_doi 10.1039/C7QM00145B
_journal_volume 1
_journal_year 2017
_chemical_formula_moiety 'C42 H29 N O2'
_chemical_formula_sum 'C42 H29 N O2'
_chemical_formula_weight 579.66
_space_group_crystal_system triclinic
_space_group_IT_number 2
_space_group_name_Hall '-P 1'
_space_group_name_H-M_alt 'P -1'
_atom_sites_solution_hydrogens geom
_atom_sites_solution_primary direct
_atom_sites_solution_secondary difmap
_audit_creation_date 2016-07-08
_audit_creation_method
;
Olex2 1.2
(compiled 2014.03.20 svn.r2914 for OlexSys, GUI svn.r4816)
;
_audit_update_record
;
2016-12-07 deposited with the CCDC.
2017-05-09 downloaded from the CCDC.
;
_cell_angle_alpha 102.183(5)
_cell_angle_beta 93.914(5)
_cell_angle_gamma 93.086(5)
_cell_formula_units_Z 2
_cell_length_a 9.4456(6)
_cell_length_b 9.9577(6)
_cell_length_c 16.2906(10)
_cell_measurement_reflns_used 2454
_cell_measurement_temperature 170.2
_cell_measurement_theta_max 29.5349
_cell_measurement_theta_min 3.2152
_cell_volume 1490.57(16)
_computing_cell_refinement
;
CrysAlisPro, Agilent Technologies,
Version 1.171.35.11 (release 16-05-2011 CrysAlis171 .NET)
(compiled May 16 2011,17:55:39)
;
_computing_data_collection
;
CrysAlisPro, Agilent Technologies,
Version 1.171.35.11 (release 16-05-2011 CrysAlis171 .NET)
(compiled May 16 2011,17:55:39)
;
_computing_data_reduction
;
CrysAlisPro, Agilent Technologies,
Version 1.171.35.11 (release 16-05-2011 CrysAlis171 .NET)
(compiled May 16 2011,17:55:39)
;
_computing_molecular_graphics 'Olex2 (Dolomanov et al., 2009)'
_computing_publication_material 'Olex2 (Dolomanov et al., 2009)'
_computing_structure_refinement 'ShelXL (Sheldrick, 2008)'
_computing_structure_solution 'SHELXS-97 (Sheldrick, 1990)'
_diffrn_ambient_temperature 170.2
_diffrn_detector_area_resol_mean 10.3592
_diffrn_measured_fraction_theta_full 0.993
_diffrn_measured_fraction_theta_max 0.993
_diffrn_measurement_device_type 'Xcalibur, Atlas, Gemini ultra'
_diffrn_measurement_method '\w scans'
_diffrn_orient_matrix_UB_11 -0.0382016000
_diffrn_orient_matrix_UB_12 -0.0654227000
_diffrn_orient_matrix_UB_13 -0.0105414000
_diffrn_orient_matrix_UB_21 0.0560981000
_diffrn_orient_matrix_UB_22 -0.0274236000
_diffrn_orient_matrix_UB_23 -0.0236742000
_diffrn_orient_matrix_UB_31 0.0329684000
_diffrn_orient_matrix_UB_32 -0.0174459000
_diffrn_orient_matrix_UB_33 0.0364121000
_diffrn_radiation_monochromator graphite
_diffrn_radiation_type MoK\a
_diffrn_radiation_wavelength 0.71073
_diffrn_reflns_av_R_equivalents 0.0365
_diffrn_reflns_av_unetI/netI 0.0581
_diffrn_reflns_limit_h_max 11
_diffrn_reflns_limit_h_min -8
_diffrn_reflns_limit_k_max 11
_diffrn_reflns_limit_k_min -11
_diffrn_reflns_limit_l_max 15
_diffrn_reflns_limit_l_min -19
_diffrn_reflns_number 9365
_diffrn_reflns_theta_full 25.35
_diffrn_reflns_theta_max 25.35
_diffrn_reflns_theta_min 3.22
_diffrn_source 'Enhance (Mo) X-ray Source'
_exptl_absorpt_coefficient_mu 0.079
_exptl_absorpt_correction_T_max 1.00000
_exptl_absorpt_correction_T_min 0.84551
_exptl_absorpt_correction_type multi-scan
_exptl_absorpt_process_details
;
CrysAlisPro, Agilent Technologies,
Version 1.171.35.11 (release 16-05-2011 CrysAlis171 .NET)
(compiled May 16 2011,17:55:39)
Empirical absorption correction using spherical harmonics,
 implemented in SCALE3 ABSPACK scaling algorithm.
;
_exptl_crystal_colour 'light yellow'
_exptl_crystal_colour_modifier light
_exptl_crystal_colour_primary yellow
_exptl_crystal_density_diffrn 1.292
_exptl_crystal_density_method 'not measured'
_exptl_crystal_description block
_exptl_crystal_F_000 608
_exptl_crystal_size_max 0.45
_exptl_crystal_size_mid 0.36
_exptl_crystal_size_min 0.3
_refine_diff_density_max 0.257
_refine_diff_density_min -0.272
_refine_diff_density_rms 0.050
_refine_ls_extinction_method none
_refine_ls_goodness_of_fit_ref 1.110
_refine_ls_hydrogen_treatment constr
_refine_ls_matrix_type full
_refine_ls_number_parameters 480
_refine_ls_number_reflns 5409
_refine_ls_number_restraints 606
_refine_ls_restrained_S_all 1.055
_refine_ls_R_factor_all 0.1104
_refine_ls_R_factor_gt 0.0844
_refine_ls_shift/su_max 0.000
_refine_ls_shift/su_mean 0.000
_refine_ls_structure_factor_coef Fsqd
_refine_ls_weighting_details 'calc w=1/[\s^2^(Fo^2^)+(0.0386P)^2^+1.9913P] where P=(Fo^2^+2Fc^2^)/3'
_refine_ls_weighting_scheme calc
_refine_ls_wR_factor_gt 0.1748
_refine_ls_wR_factor_ref 0.1896
_reflns_number_gt 3958
_reflns_number_total 5409
_reflns_threshold_expression >2sigma(I)
_cod_data_source_file c7qm00145b2.cif
_cod_data_source_block 160708_pzx_2_9236
_cod_original_cell_volume 1490.57(15)
_cod_database_code 1553673
_chemical_oxdiff_formula 'c10 h10 n2 o8'
_reflns_odcompleteness_completeness 99.64
_reflns_odcompleteness_iscentric 1
_reflns_odcompleteness_theta 26.32
_olex2_refinement_description
;
1. Fixed Uiso
 At 1.2 times of:
  All C(H) groups
 At 1.5 times of:
  All C(H,H,H) groups
2. Restrained distances
 C39-C41
 2.4 with sigma of 0.04
 C40-C36
 2.4 with sigma of 0.04
 C41-C37
 2.4 with sigma of 0.04
 C36-C38
 2.4 with sigma of 0.04
 C37-C39
 2.4 with sigma of 0.04
 C38-C40
 2.4 with sigma of 0.04
3. Uiso/Uaniso restraints and constraints
C23 \\sim C22A \\sim C36A \\sim C36 \\sim C37A \\sim C38A \\sim C39A \\sim C40A
\\sim C41A \\sim C41 \\sim C40 \\sim C39 \\sim C38 \\sim C37 \\sim C22 \\sim
C23A: within 3.8A with sigma of 0.01 and sigma for terminal atoms of 0.02
4. Others
 Sof(C22A)=Sof(C23A)=Sof(C37A)=Sof(H37A)=Sof(C38A)=Sof(H38A)=Sof(C39A)=
 Sof(H39A)=Sof(C40A)=Sof(H40A)=Sof(C36A)=Sof(C41A)=Sof(H41A)=1-FVAR(1)
 Sof(C36)=Sof(C23)=Sof(C41)=Sof(H41)=Sof(C37)=Sof(H37)=Sof(C22)=Sof(C39)=
 Sof(H39)=Sof(C38)=Sof(H38)=Sof(C40)=Sof(H40)=FVAR(1)
5.a Aromatic/amide H refined with riding coordinates:
 C9(H9), C21(H21), C12(H12), C1(H1), C17(H17), C2(H2), C20(H20), C8(H8),
 C5(H5), C4(H4), C18(H18), C25(H25), C34(H34), C29(H29), C35(H35), C31(H31),
 C28(H28), C41(H41), C26(H26), C37(H37), C27(H27), C32(H32), C33(H33), C39(H39),
  C38(H38), C40(H40), C37A(H37A), C38A(H38A), C39A(H39A), C40A(H40A), C41A(H41A)
5.b Idealised Me refined as rotating group:
 C15(H15A,H15B,H15C)
;

loop_
_space_group_symop_id
_space_group_symop_operation_xyz
1 'x, y, z'
2 '-x, -y, -z'

loop_
_atom_site_label
_atom_site_type_symbol
_atom_site_fract_x
_atom_site_fract_y
_atom_site_fract_z
_atom_site_U_iso_or_equiv
_atom_site_adp_type
_atom_site_occupancy
_atom_site_calc_flag
_atom_site_disorder_assembly
_atom_site_disorder_group
_atom_site_refinement_flags_posn
O1 O 0.9178(2) 0.5746(2) 0.12076(13) 0.0389(5) Uani 1 d . . .
O2 O 0.2232(3) 0.8367(3) -0.18212(16) 0.0538(7) Uani 1 d . . .
C10 C 1.0224(3) 0.7022(3) 0.03869(18) 0.0369(7) Uani 1 d . . .
C13 C 1.0614(3) 0.5828(3) 0.14055(19) 0.0364(7) Uani 1 d . . .
C9 C 1.0198(4) 0.7831(4) -0.0217(2) 0.0444(8) Uani 1 d . . .
H9 H 1.1055 0.8217 -0.0372 0.053 Uiso 1 calc . . R
C3 C 0.3572(4) 0.8235(4) -0.1486(2) 0.0429(8) Uani 1 d . . .
C16 C 1.1087(3) 0.5214(3) 0.21037(19) 0.0356(7) Uani 1 d . . .
C21 C 1.2420(3) 0.5579(3) 0.25283(19) 0.0386(7) Uani 1 d . . .
H21 H 1.3074 0.6171 0.2330 0.046 Uiso 1 calc . . R
C12 C 0.7622(4) 0.6671(3) 0.0230(2) 0.0406(8) Uani 1 d . . .
H12 H 0.6771 0.6274 0.0386 0.049 Uiso 1 calc . . R
C14 C 1.1298(3) 0.6570(3) 0.09149(19) 0.0361(7) Uani 1 d . . .
C11 C 0.8939(4) 0.6476(3) 0.05833(19) 0.0398(8) Uani 1 d . . .
N1 N 1.3990(3) 0.7115(3) 0.09310(19) 0.0551(8) Uani 1 d . . .
C7 C 0.7606(4) 0.7485(3) -0.03723(19) 0.0407(8) Uani 1 d . . .
C42 C 1.2788(4) 0.6862(3) 0.0925(2) 0.0400(8) Uani 1 d . . .
C1 C 0.5892(4) 0.9051(4) -0.0860(2) 0.0472(9) Uani 1 d . . .
H1 H 0.6590 0.9796 -0.0670 0.057 Uiso 1 calc . . R
C17 C 1.0165(4) 0.4303(3) 0.2392(2) 0.0448(8) Uani 1 d . . .
H17 H 0.9252 0.4031 0.2105 0.054 Uiso 1 calc . . R
C6 C 0.6228(4) 0.7745(3) -0.07789(19) 0.0404(8) Uani 1 d . . .
C36 C 1.269(2) 0.546(2) 0.5170(19) 0.0400(15) Uani 0.519(4) d A 1 D
C2 C 0.4588(4) 0.9315(4) -0.1203(2) 0.0462(8) Uani 1 d . . .
H2 H 0.4392 1.0225 -0.1244 0.055 Uiso 1 calc . . R
C20 C 1.2805(4) 0.5087(4) 0.3237(2) 0.0447(8) Uani 1 d A . .
H20 H 1.3709 0.5370 0.3534 0.054 Uiso 1 calc . . R
C8 C 0.8892(4) 0.8055(3) -0.0582(2) 0.0443(8) Uani 1 d . . .
H8 H 0.8862 0.8614 -0.0989 0.053 Uiso 1 calc . . R
C5 C 0.5186(4) 0.6678(4) -0.1073(2) 0.0496(9) Uani 1 d . . .
H5 H 0.5377 0.5768 -0.1029 0.059 Uiso 1 calc . . R
C4 C 0.3887(4) 0.6916(4) -0.1427(2) 0.0541(10) Uani 1 d . . .
H4 H 0.3198 0.6169 -0.1633 0.065 Uiso 1 calc . . R
C18 C 1.0570(4) 0.3799(4) 0.3083(3) 0.0578(11) Uani 1 d A . .
H18 H 0.9934 0.3172 0.3266 0.069 Uiso 1 calc . . R
C25 C 1.2565(4) 0.1273(4) 0.3085(3) 0.0579(10) Uani 1 d A . .
H25 H 1.3089 0.1923 0.2853 0.069 Uiso 1 calc . . R
C19 C 1.1884(4) 0.4182(4) 0.3522(3) 0.0566(10) Uani 1 d . . .
C15 C 0.1822(4) 0.9719(4) -0.1848(3) 0.0621(11) Uani 1 d . . .
H15A H 0.2448 1.0132 -0.2197 0.093 Uiso 1 calc . . GR
H15B H 0.1900 1.0289 -0.1276 0.093 Uiso 1 calc . . GR
H15C H 0.0836 0.9662 -0.2090 0.093 Uiso 1 calc . . GR
C24 C 1.2129(4) 0.1652(4) 0.3879(2) 0.0540(10) Uani 1 d . . .
C34 C 1.2930(7) 0.2840(5) 0.6974(3) 0.0894(18) Uani 1 d . . .
H34 H 1.2495 0.3101 0.7487 0.107 Uiso 1 calc . . R
C29 C 1.1426(5) 0.0657(5) 0.4198(2) 0.0772(14) Uani 1 d A . .
H29 H 1.1170 0.0865 0.4762 0.093 Uiso 1 calc . . R
C30 C 1.3059(4) 0.2897(5) 0.5533(2) 0.0687(13) Uani 1 d . . .
C35 C 1.2428(6) 0.3265(5) 0.6273(3) 0.0790(15) Uani 1 d A . .
H35 H 1.1637 0.3818 0.6298 0.095 Uiso 1 calc . . R
C31 C 1.4177(4) 0.2070(5) 0.5505(3) 0.0732(14) Uani 1 d A . .
H31 H 1.4602 0.1785 0.4990 0.088 Uiso 1 calc . . R
C28 C 1.1091(6) -0.0635(5) 0.3708(5) 0.0952(19) Uani 1 d . . .
H28 H 1.0566 -0.1301 0.3927 0.114 Uiso 1 calc A . R
C23 C 1.2615(7) 0.3904(7) 0.4909(5) 0.0386(12) Uani 0.519(4) d A 1 .
C41 C 1.1359(8) 0.6085(7) 0.4994(4) 0.0406(12) Uani 0.519(4) d A 1 D
H41 H 1.0567 0.5538 0.4682 0.049 Uiso 0.519(4) calc A 1 R
C26 C 1.2250(6) -0.0035(7) 0.2625(3) 0.0853(17) Uani 1 d . . .
H26 H 1.2570 -0.0297 0.2077 0.102 Uiso 1 calc A . R
C37 C 1.3615(8) 0.6184(8) 0.5771(5) 0.0435(12) Uani 0.519(4) d A 1 D
H37 H 1.4346 0.5734 0.6012 0.052 Uiso 0.519(4) calc A 1 R
C27 C 1.1489(7) -0.0954(6) 0.2943(5) 0.111(3) Uani 1 d A . .
H27 H 1.1237 -0.1849 0.2608 0.133 Uiso 1 calc . . R
C22 C 1.2210(7) 0.3262(7) 0.4105(4) 0.0363(12) Uani 0.519(4) d A 1 .
C32 C 1.4677(6) 0.1660(5) 0.6193(6) 0.105(2) Uani 1 d . . .
H32 H 1.5465 0.1102 0.6166 0.126 Uiso 1 calc A . R
C33 C 1.4064(8) 0.2037(7) 0.6934(5) 0.113(3) Uani 1 d A . .
H33 H 1.4423 0.1742 0.7421 0.136 Uiso 1 calc . . R
C39 C 1.2407(10) 0.8236(8) 0.5838(6) 0.0462(15) Uani 0.519(4) d A 1 D
H39 H 1.2360 0.9197 0.6049 0.055 Uiso 0.519(4) calc A 1 R
C38 C 1.3530(9) 0.7600(8) 0.6055(5) 0.0472(14) Uani 0.519(4) d A 1 D
H38 H 1.4293 0.8121 0.6413 0.057 Uiso 0.519(4) calc A 1 R
C40 C 1.1278(8) 0.7466(7) 0.5286(4) 0.0433(12) Uani 0.519(4) d A 1 D
H40 H 1.0473 0.7910 0.5122 0.052 Uiso 0.519(4) calc A 1 R
C22A C 1.2416(8) 0.4115(8) 0.4485(5) 0.0374(13) Uani 0.481(4) d A 2 .
C23A C 1.2519(7) 0.2858(7) 0.4639(4) 0.0363(13) Uani 0.481(4) d A 2 .
C37A C 1.3887(9) 0.5556(8) 0.5754(5) 0.0420(12) Uani 0.481(4) d A 2 .
H37A H 1.4526 0.4845 0.5718 0.050 Uiso 0.481(4) calc A 2 R
C38A C 1.4173(8) 0.6796(7) 0.6347(5) 0.0439(13) Uani 0.481(4) d A 2 .
H38A H 1.4950 0.6879 0.6761 0.053 Uiso 0.481(4) calc A 2 R
C39A C 1.3366(10) 0.7886(9) 0.6346(5) 0.0443(15) Uani 0.481(4) d A 2 .
H39A H 1.3558 0.8704 0.6769 0.053 Uiso 0.481(4) calc A 2 R
C40A C 1.2219(12) 0.7799(9) 0.5702(7) 0.0461(15) Uani 0.481(4) d A 2 .
H40A H 1.1676 0.8564 0.5668 0.055 Uiso 0.481(4) calc A 2 R
C36A C 1.258(3) 0.538(2) 0.519(2) 0.0402(15) Uani 0.481(4) d A 2 .
C41A C 1.1949(9) 0.6559(8) 0.5137(5) 0.0416(12) Uani 0.481(4) d A 2 .
H41A H 1.1268 0.6521 0.4674 0.050 Uiso 0.481(4) calc A 2 R

loop_
_atom_site_aniso_label
_atom_site_aniso_U_11
_atom_site_aniso_U_22
_atom_site_aniso_U_33
_atom_site_aniso_U_23
_atom_site_aniso_U_13
_atom_site_aniso_U_12
O1 0.0393(13) 0.0366(12) 0.0416(12) 0.0135(10) 0.0010(9) -0.0063(10)
O2 0.0421(14) 0.0568(16) 0.0683(16) 0.0288(13) -0.0008(12) 0.0011(12)
C10 0.0421(19) 0.0363(17) 0.0316(16) 0.0067(13) 0.0041(13) -0.0010(14)
C13 0.0379(18) 0.0318(16) 0.0380(17) 0.0057(13) 0.0024(13) -0.0038(13)
C9 0.046(2) 0.050(2) 0.0388(18) 0.0143(16) 0.0036(15) -0.0029(16)
C3 0.0398(19) 0.048(2) 0.0444(19) 0.0192(16) 0.0013(15) 0.0020(15)
C16 0.0459(19) 0.0242(15) 0.0375(16) 0.0085(13) 0.0042(14) 0.0007(13)
C21 0.0440(19) 0.0346(17) 0.0401(17) 0.0164(14) 0.0021(14) -0.0029(14)
C12 0.042(2) 0.0351(17) 0.0430(18) 0.0063(14) 0.0043(15) -0.0018(14)
C14 0.0408(19) 0.0309(16) 0.0361(16) 0.0079(13) 0.0017(13) -0.0019(13)
C11 0.048(2) 0.0370(18) 0.0341(16) 0.0090(14) 0.0029(14) -0.0025(15)
N1 0.050(2) 0.065(2) 0.0565(19) 0.0278(16) 0.0050(15) -0.0011(16)
C7 0.045(2) 0.0407(18) 0.0355(17) 0.0065(14) 0.0027(14) 0.0029(15)
C42 0.046(2) 0.0384(18) 0.0387(18) 0.0155(14) 0.0055(15) 0.0018(15)
C1 0.054(2) 0.044(2) 0.0422(19) 0.0107(16) -0.0034(16) -0.0065(17)
C17 0.044(2) 0.0336(17) 0.060(2) 0.0185(16) 0.0062(16) -0.0026(15)
C6 0.0423(19) 0.0446(19) 0.0350(17) 0.0111(15) 0.0038(14) -0.0005(15)
C36 0.046(3) 0.031(2) 0.043(2) 0.011(2) 0.002(2) -0.002(2)
C2 0.054(2) 0.0424(19) 0.0427(19) 0.0119(16) 0.0036(16) 0.0015(16)
C20 0.045(2) 0.052(2) 0.0429(18) 0.0215(16) 0.0033(15) 0.0069(16)
C8 0.053(2) 0.0444(19) 0.0366(17) 0.0149(15) 0.0011(15) -0.0038(16)
C5 0.050(2) 0.0399(19) 0.060(2) 0.0148(17) -0.0016(17) 0.0028(16)
C4 0.046(2) 0.046(2) 0.071(3) 0.0187(19) -0.0080(18) -0.0059(17)
C18 0.046(2) 0.049(2) 0.095(3) 0.046(2) 0.021(2) 0.0082(17)
C25 0.059(2) 0.060(3) 0.068(3) 0.035(2) 0.020(2) 0.023(2)
C19 0.046(2) 0.071(3) 0.072(3) 0.051(2) 0.0189(19) 0.0192(19)
C15 0.053(2) 0.062(3) 0.081(3) 0.036(2) 0.007(2) 0.012(2)
C24 0.053(2) 0.0359(19) 0.067(2) -0.0054(17) 0.0178(18) -0.0084(16)
C34 0.166(6) 0.061(3) 0.037(2) 0.013(2) 0.008(3) -0.036(3)
C29 0.078(3) 0.109(4) 0.042(2) 0.026(2) -0.001(2) -0.040(3)
C30 0.056(3) 0.121(4) 0.040(2) 0.032(2) 0.0071(17) 0.034(2)
C35 0.120(4) 0.072(3) 0.065(3) 0.040(2) 0.042(3) 0.043(3)
C31 0.047(2) 0.070(3) 0.083(3) -0.024(2) -0.009(2) 0.012(2)
C28 0.094(4) 0.055(3) 0.144(5) 0.060(3) -0.033(4) -0.030(3)
C23 0.042(2) 0.031(2) 0.044(2) 0.011(2) 0.005(2) -0.001(2)
C41 0.045(2) 0.032(2) 0.045(2) 0.008(2) 0.006(2) -0.003(2)
C26 0.084(4) 0.113(5) 0.047(3) -0.017(3) 0.000(2) 0.048(3)
C37 0.047(2) 0.033(2) 0.049(2) 0.007(2) 0.004(2) -0.002(2)
C27 0.096(5) 0.051(3) 0.154(6) -0.034(4) -0.042(4) 0.022(3)
C22 0.042(3) 0.029(2) 0.039(3) 0.011(2) 0.004(2) 0.000(2)
C32 0.051(3) 0.047(3) 0.220(8) 0.061(4) -0.045(4) -0.014(2)
C33 0.109(5) 0.099(5) 0.141(6) 0.095(5) -0.080(4) -0.065(4)
C39 0.051(3) 0.036(3) 0.049(3) 0.005(2) 0.005(2) -0.009(3)
C38 0.050(3) 0.037(3) 0.051(3) 0.004(2) 0.003(2) -0.007(2)
C40 0.048(2) 0.035(2) 0.047(2) 0.009(2) 0.005(2) -0.001(2)
C22A 0.042(3) 0.029(3) 0.042(3) 0.012(2) 0.004(2) -0.001(2)
C23A 0.042(3) 0.028(2) 0.040(3) 0.012(2) 0.003(2) -0.002(2)
C37A 0.047(2) 0.031(2) 0.048(2) 0.010(2) 0.004(2) -0.006(2)
C38A 0.049(3) 0.037(2) 0.044(2) 0.007(2) 0.003(2) -0.008(2)
C39A 0.050(3) 0.036(3) 0.044(3) 0.003(2) 0.011(3) -0.005(2)
C40A 0.051(3) 0.034(3) 0.050(3) 0.005(3) 0.006(2) -0.006(3)
C36A 0.046(3) 0.032(2) 0.043(2) 0.011(2) 0.001(2) -0.002(2)
C41A 0.047(3) 0.032(2) 0.046(2) 0.010(2) 0.003(2) -0.001(2)

loop_
_atom_type_symbol
_atom_type_description
_atom_type_scat_dispersion_real
_atom_type_scat_dispersion_imag
_atom_type_scat_source
C C 0.0033 0.0016 'International Tables Vol C Tables 4.2.6.8 and 6.1.1.4'
H H 0.0000 0.0000 'International Tables Vol C Tables 4.2.6.8 and 6.1.1.4'
N N 0.0061 0.0033 'International Tables Vol C Tables 4.2.6.8 and 6.1.1.4'
O O 0.0106 0.0060 'International Tables Vol C Tables 4.2.6.8 and 6.1.1.4'

loop_
_geom_angle_atom_site_label_1
_geom_angle_atom_site_label_2
_geom_angle_atom_site_label_3
_geom_angle
C13 O1 C11 107.3(2)
C3 O2 C15 118.2(3)
C9 C10 C14 136.2(3)
C11 C10 C9 118.3(3)
C11 C10 C14 105.5(3)
O1 C13 C16 116.0(3)
O1 C13 C14 110.2(3)
C14 C13 C16 133.7(3)
C10 C9 H9 120.9
C8 C9 C10 118.2(3)
C8 C9 H9 120.9
O2 C3 C2 124.6(3)
O2 C3 C4 115.9(3)
C2 C3 C4 119.5(3)
C21 C16 C13 121.1(3)
C21 C16 C17 118.5(3)
C17 C16 C13 120.3(3)
C16 C21 H21 119.7
C20 C21 C16 120.5(3)
C20 C21 H21 119.7
C11 C12 H12 121.9
C11 C12 C7 116.2(3)
C7 C12 H12 121.9
C13 C14 C10 107.3(3)
C13 C14 C42 126.9(3)
C42 C14 C10 125.8(3)
O1 C11 C10 109.8(3)
C12 C11 O1 125.1(3)
C12 C11 C10 125.1(3)
C12 C7 C6 119.4(3)
C12 C7 C8 120.0(3)
C8 C7 C6 120.7(3)
N1 C42 C14 179.1(4)
C6 C1 H1 118.6
C2 C1 H1 118.6
C2 C1 C6 122.8(3)
C16 C17 H17 119.8
C18 C17 C16 120.4(3)
C18 C17 H17 119.8
C1 C6 C7 122.2(3)
C1 C6 C5 116.9(3)
C5 C6 C7 120.8(3)
C41 C36 C23 114.9(15)
C37 C36 C23 124(2)
C37 C36 C41 117.0(17)
C3 C2 H2 120.5
C1 C2 C3 119.0(3)
C1 C2 H2 120.5
C21 C20 H20 119.6
C21 C20 C19 120.7(3)
C19 C20 H20 119.6
C9 C8 C7 122.2(3)
C9 C8 H8 118.9
C7 C8 H8 118.9
C6 C5 H5 119.4
C4 C5 C6 121.2(3)
C4 C5 H5 119.4
C3 C4 H4 119.7
C5 C4 C3 120.6(3)
C5 C4 H4 119.7
C17 C18 H18 119.3
C17 C18 C19 121.5(3)
C19 C18 H18 119.3
C24 C25 H25 119.8
C26 C25 H25 119.8
C26 C25 C24 120.3(4)
C20 C19 C22 128.7(4)
C20 C19 C22A 109.5(4)
C18 C19 C20 118.3(3)
C18 C19 C22 111.0(4)
C18 C19 C22A 129.8(4)
C22 C19 C22A 34.8(3)
O2 C15 H15A 109.5
O2 C15 H15B 109.5
O2 C15 H15C 109.5
H15A C15 H15B 109.5
H15A C15 H15C 109.5
H15B C15 H15C 109.5
C25 C24 C29 117.4(4)
C25 C24 C22 106.9(4)
C25 C24 C23A 135.3(4)
C29 C24 C22 133.3(4)
C29 C24 C23A 105.4(4)
C23A C24 C22 40.0(3)
C35 C34 H34 120.2
C35 C34 C33 119.6(5)
C33 C34 H34 120.2
C24 C29 H29 119.7
C28 C29 C24 120.6(4)
C28 C29 H29 119.7
C35 C30 C23 109.7(4)
C35 C30 C23A 131.0(4)
C31 C30 C35 119.0(4)
C31 C30 C23 128.8(4)
C31 C30 C23A 107.3(4)
C23A C30 C23 38.6(3)
C34 C35 C30 120.3(5)
C34 C35 H35 119.9
C30 C35 H35 119.9
C30 C31 H31 119.6
C32 C31 C30 120.8(5)
C32 C31 H31 119.6
C29 C28 H28 119.8
C27 C28 C29 120.5(5)
C27 C28 H28 119.8
C36 C23 C30 124.2(13)
C22 C23 C36 120.6(14)
C22 C23 C30 115.2(6)
C36 C41 H41 120.4
C40 C41 C36 119.1(10)
C40 C41 H41 120.4
C25 C26 H26 119.9
C27 C26 C25 120.2(5)
C27 C26 H26 119.9
C36 C37 H37 119.4
C36 C37 C38 121.1(13)
C38 C37 H37 119.4
C28 C27 C26 120.9(5)
C28 C27 H27 119.6
C26 C27 H27 119.6
C19 C22 C24 126.6(5)
C23 C22 C19 115.4(6)
C23 C22 C24 118.1(6)
C31 C32 H32 119.8
C31 C32 C33 120.4(5)
C33 C32 H32 119.8
C34 C33 H33 120.1
C32 C33 C34 119.8(5)
C32 C33 H33 120.1
C38 C39 H39 120.3
C38 C39 C40 119.4(7)
C40 C39 H39 120.3
C37 C38 H38 119.2
C39 C38 C37 121.6(8)
C39 C38 H38 119.2
C41 C40 C39 119.5(7)
C41 C40 H40 120.2
C39 C40 H40 120.2
C23A C22A C19 116.1(6)
C23A C22A C36A 121.0(14)
C36A C22A C19 122.3(14)
C30 C23A C24 131.8(5)
C22A C23A C24 115.7(6)
C22A C23A C30 112.4(6)
C38A C37A H37A 120.7
C38A C37A C36A 118.6(12)
C36A C37A H37A 120.7
C37A C38A H38A 119.2
C39A C38A C37A 121.7(8)
C39A C38A H38A 119.2
C38A C39A H39A 120.0
C38A C39A C40A 119.9(8)
C40A C39A H39A 120.0
C39A C40A H40A 121.5
C41A C40A C39A 117.0(9)
C41A C40A H40A 121.5
C37A C36A C22A 116.9(18)
C41A C36A C22A 122(2)
C41A C36A C37A 115.5(17)
C40A C41A H41A 117.5
C36A C41A C40A 125.0(15)
C36A C41A H41A 117.5

loop_
_geom_bond_atom_site_label_1
_geom_bond_atom_site_label_2
_geom_bond_distance
O1 C13 1.367(4)
O1 C11 1.383(4)
O2 C3 1.368(4)
O2 C15 1.429(4)
C10 C9 1.396(4)
C10 C14 1.437(4)
C10 C11 1.389(4)
C13 C16 1.456(4)
C13 C14 1.367(4)
C9 H9 0.9500
C9 C8 1.383(5)
C3 C2 1.382(5)
C3 C4 1.384(5)
C16 C21 1.386(4)
C16 C17 1.398(4)
C21 H21 0.9500
C21 C20 1.381(4)
C12 H12 0.9500
C12 C11 1.375(5)
C12 C7 1.398(4)
C14 C42 1.421(5)
N1 C42 1.148(4)
C7 C6 1.480(5)
C7 C8 1.407(5)
C1 H1 0.9500
C1 C6 1.386(5)
C1 C2 1.379(5)
C17 H17 0.9500
C17 C18 1.366(5)
C6 C5 1.391(5)
C36 C23 1.51(2)
C36 C41 1.47(3)
C36 C37 1.33(3)
C2 H2 0.9500
C20 H20 0.9500
C20 C19 1.390(5)
C8 H8 0.9500
C5 H5 0.9500
C5 C4 1.374(5)
C4 H4 0.9500
C18 H18 0.9500
C18 C19 1.382(5)
C25 H25 0.9500
C25 C24 1.366(5)
C25 C26 1.365(7)
C19 C22 1.481(7)
C19 C22A 1.630(9)
C15 H15A 0.9800
C15 H15B 0.9800
C15 H15C 0.9800
C24 C29 1.373(5)
C24 C22 1.564(7)
C24 C23A 1.540(7)
C34 H34 0.9500
C34 C35 1.363(6)
C34 C33 1.368(9)
C29 H29 0.9500
C29 C28 1.370(7)
C30 C35 1.371(5)
C30 C31 1.371(6)
C30 C23 1.623(8)
C30 C23A 1.503(7)
C35 H35 0.9500
C31 H31 0.9500
C31 C32 1.337(8)
C28 H28 0.9500
C28 C27 1.305(9)
C23 C22 1.349(10)
C41 H41 0.9500
C41 C40 1.365(9)
C26 H26 0.9500
C26 C27 1.343(9)
C37 H37 0.9500
C37 C38 1.396(11)
C27 H27 0.9500
C32 H32 0.9500
C32 C33 1.364(9)
C33 H33 0.9500
C39 H39 0.9500
C39 C38 1.329(13)
C39 C40 1.422(10)
C38 H38 0.9500
C40 H40 0.9500
C22A C23A 1.334(10)
C22A C36A 1.51(3)
C37A H37A 0.9500
C37A C38A 1.398(10)
C37A C36A 1.46(3)
C38A H38A 0.9500
C38A C39A 1.359(12)
C39A H39A 0.9500
C39A C40A 1.442(15)
C40A H40A 0.9500
C40A C41A 1.375(12)
C36A C41A 1.37(3)
C41A H41A 0.9500

loop_
_geom_torsion_atom_site_label_1
_geom_torsion_atom_site_label_2
_geom_torsion_atom_site_label_3
_geom_torsion_atom_site_label_4
_geom_torsion
O1 C13 C16 C21 -160.1(3)
O1 C13 C16 C17 16.0(4)
O1 C13 C14 C10 1.6(3)
O1 C13 C14 C42 -179.0(3)
O2 C3 C2 C1 178.5(3)
O2 C3 C4 C5 -177.7(3)
C10 C9 C8 C7 -0.8(5)
C10 C14 C42 N1 38(25)
C13 O1 C11 C10 -0.1(3)
C13 O1 C11 C12 -178.1(3)
C13 C16 C21 C20 174.0(3)
C13 C16 C17 C18 -175.5(3)
C13 C14 C42 N1 -141(24)
C9 C10 C14 C13 177.4(4)
C9 C10 C14 C42 -1.9(6)
C9 C10 C11 O1 -178.2(3)
C9 C10 C11 C12 -0.2(5)
C16 C13 C14 C10 -173.6(3)
C16 C13 C14 C42 5.7(6)
C16 C21 C20 C19 2.2(5)
C16 C17 C18 C19 0.7(6)
C21 C16 C17 C18 0.8(5)
C21 C20 C19 C18 -0.6(6)
C21 C20 C19 C22 161.8(5)
C21 C20 C19 C22A -164.6(4)
C12 C7 C6 C1 132.6(3)
C12 C7 C6 C5 -45.2(4)
C12 C7 C8 C9 0.6(5)
C14 C10 C9 C8 -178.5(3)
C14 C10 C11 O1 1.1(3)
C14 C10 C11 C12 179.1(3)
C14 C13 C16 C21 14.9(5)
C14 C13 C16 C17 -168.9(3)
C11 O1 C13 C16 175.2(3)
C11 O1 C13 C14 -1.0(3)
C11 C10 C9 C8 0.6(5)
C11 C10 C14 C13 -1.6(3)
C11 C10 C14 C42 179.0(3)
C11 C12 C7 C6 -179.8(3)
C11 C12 C7 C8 -0.2(4)
C7 C12 C11 O1 177.7(3)
C7 C12 C11 C10 0.0(5)
C7 C6 C5 C4 177.9(3)
C1 C6 C5 C4 0.0(5)
C17 C16 C21 C20 -2.2(5)
C17 C18 C19 C20 -0.8(6)
C17 C18 C19 C22 -166.2(4)
C17 C18 C19 C22A 159.3(5)
C6 C7 C8 C9 -179.8(3)
C6 C1 C2 C3 -0.6(5)
C6 C5 C4 C3 -1.1(6)
C36 C23 C22 C19 1.0(13)
C36 C23 C22 C24 -179.0(11)
C36 C41 C40 C39 -7.7(17)
C36 C37 C38 C39 10.8(19)
C2 C3 C4 C5 1.4(6)
C2 C1 C6 C7 -177.0(3)
C2 C1 C6 C5 0.9(5)
C20 C19 C22 C24 -112.4(6)
C20 C19 C22 C23 67.6(7)
C20 C19 C22A C23A -130.3(6)
C20 C19 C22A C36A 58.1(13)
C8 C7 C6 C1 -47.0(5)
C8 C7 C6 C5 135.2(3)
C4 C3 C2 C1 -0.6(5)
C18 C19 C22 C24 51.1(7)
C18 C19 C22 C23 -128.9(5)
C18 C19 C22A C23A 68.2(8)
C18 C19 C22A C36A -103.4(13)
C25 C24 C29 C28 -4.7(7)
C25 C24 C22 C19 36.3(7)
C25 C24 C22 C23 -143.7(5)
C25 C24 C23A C30 -122.2(7)
C25 C24 C23A C22A 55.0(9)
C25 C26 C27 C28 -3.0(9)
C19 C22A C23A C24 0.4(8)
C19 C22A C23A C30 178.2(5)
C19 C22A C36A C37A -134.4(16)
C19 C22A C36A C41A 18(3)
C15 O2 C3 C2 -2.9(5)
C15 O2 C3 C4 176.1(3)
C24 C25 C26 C27 1.1(7)
C24 C29 C28 C27 2.9(8)
C29 C24 C22 C19 -124.9(6)
C29 C24 C22 C23 55.1(8)
C29 C24 C23A C30 40.9(8)
C29 C24 C23A C22A -141.9(6)
C29 C28 C27 C26 1.0(9)
C30 C31 C32 C33 1.2(8)
C30 C23 C22 C19 -176.6(4)
C30 C23 C22 C24 3.4(8)
C35 C34 C33 C32 -0.4(8)
C35 C30 C31 C32 -2.0(8)
C35 C30 C23 C36 48.7(13)
C35 C30 C23 C22 -133.7(6)
C35 C30 C23A C24 -111.7(7)
C35 C30 C23A C22A 71.1(8)
C31 C30 C35 C34 1.6(8)
C31 C30 C23 C36 -112.7(12)
C31 C30 C23 C22 64.9(8)
C31 C30 C23A C24 48.9(8)
C31 C30 C23A C22A -128.4(6)
C31 C32 C33 C34 0.0(8)
C23 C36 C41 C40 173.2(13)
C23 C36 C37 C38 -172.4(14)
C23 C30 C35 C34 -161.9(5)
C23 C30 C31 C32 157.9(5)
C23 C30 C23A C24 -179.7(10)
C23 C30 C23A C22A 3.0(6)
C41 C36 C23 C30 -126.4(17)
C41 C36 C23 C22 56(2)
C41 C36 C37 C38 -17(3)
C26 C25 C24 C29 2.7(6)
C26 C25 C24 C22 -162.0(4)
C26 C25 C24 C23A 164.3(5)
C37 C36 C23 C30 29(3)
C37 C36 C23 C22 -148.4(18)
C37 C36 C41 C40 16(3)
C22 C19 C22A C23A 0.5(6)
C22 C19 C22A C36A -171.1(15)
C22 C24 C29 C28 155.0(5)
C22 C24 C23A C30 -178.0(10)
C22 C24 C23A C22A -0.8(5)
C33 C34 C35 C30 -0.4(8)
C38 C39 C40 C41 0.5(13)
C40 C39 C38 C37 -1.5(14)
C22A C19 C22 C24 -178.5(10)
C22A C19 C22 C23 1.5(6)
C22A C36A C41A C40A -170.1(13)
C23A C24 C29 C28 -171.4(5)
C23A C24 C22 C19 178.9(9)
C23A C24 C22 C23 -1.1(5)
C23A C30 C35 C34 160.2(6)
C23A C30 C31 C32 -165.3(5)
C23A C30 C23 C36 -179.3(14)
C23A C30 C23 C22 -1.8(5)
C23A C22A C36A C37A 54(2)
C23A C22A C36A C41A -152.7(16)
C37A C38A C39A C40A -2.6(13)
C37A C36A C41A C40A -17(3)
C38A C37A C36A C22A 171.6(14)
C38A C37A C36A C41A 17(3)
C38A C39A C40A C41A 3.6(14)
C39A C40A C41A C36A 7(2)
C36A C22A C23A C24 172.1(12)
C36A C22A C23A C30 -10.1(14)
C36A C37A C38A C39A -7.9(17)
